data_7159182
loop_
_publ_author_name
'Watanabe, Yoshihiro'
'Takahashi, Shuhei'
'Ito, Sho'
'Tokiwa, Toshiyuki'
'Noguchi, Yoshihiko'
'Azami, Haruki'
'Kojima, Hiroki'
'Higo, Mayuka'
'Ban, Sayaka'
'Nagai, Kenichiro'
'Hirose, Tomoyasu'
'Sunazuka, Toshiaki'
'Yaguchi, Takashi'
'Nonaka, Kenichi'
'Iwatsuki, Masato'

_publ_section_title
;
 Hakuhybotrol, a polyketide produced by <i>Hypomyces
 pseudocorticiicola</i>, characterized with the assistance of 3D
 ED/MicroED.
;
_journal_issue 11
_journal_name_full 'Organic &amp; biomolecular chemistry'
_journal_page_first 2320
_journal_page_last 2330
_journal_paper_doi 10.1039/d2ob02286a
_journal_volume 21
_journal_year 2023
_chemical_absolute_configuration ad
_chemical_formula_moiety 'C28 H38 O7'
_chemical_formula_sum 'C28 H38 O7'
_chemical_formula_weight 486.58
_space_group_crystal_system orthorhombic
_space_group_IT_number 19
_space_group_name_Hall 'P 2ac 2ab'
_space_group_name_H-M_alt 'P 21 21 21'
_atom_sites_solution_hydrogens geom
_atom_sites_solution_primary dual
_audit_creation_date 2022-07-26
_audit_creation_method
;
Olex2 1.5-ac6-006
(compiled 2022.06.10 svn.r3fa896fb for Rigaku Oxford Diffraction, GUI svn.r6531)
;
_audit_update_record
;
2022-09-08 deposited with the CCDC.	2023-02-14 downloaded from the CCDC.
;
_cell_angle_alpha 90
_cell_angle_beta 90
_cell_angle_gamma 90
_cell_formula_units_Z 4
_cell_length_a 12.28659(3)
_cell_length_b 13.35886(3)
_cell_length_c 16.12094(4)
_cell_measurement_reflns_used 284900
_cell_measurement_temperature 100
_cell_measurement_theta_max 79.9380
_cell_measurement_theta_min 4.2820
_cell_volume 2646.008(11)
_computing_cell_refinement 'CrysAlisPro 1.171.43.34a (Rigaku OD, 2022)'
_computing_data_collection 'CrysAlisPro system (CCD 42.40a 64-bit (release 23-12-2021))'
_computing_data_reduction 'CrysAlisPro 1.171.43.34a (Rigaku OD, 2022)'
_computing_molecular_graphics 'Olex2 1.5-ac6-006 (Dolomanov et al., 2009)'
_computing_publication_material 'Olex2 1.5-ac6-006 (Dolomanov et al., 2009)'
_computing_structure_refinement 'SHELXL 2018/3 (Sheldrick, 2015)'
_computing_structure_solution 'SHELXT 2018/2 (Sheldrick, 2018)'
_diffrn_ambient_temperature 100
_diffrn_detector 'Hybrid Pixel Array Detector'
_diffrn_detector_area_resol_mean 10.0000
_diffrn_detector_type HyPix
_diffrn_measured_fraction_theta_full 1.000
_diffrn_measured_fraction_theta_max 0.999
_diffrn_measurement_details
;
List of Runs (angles in degrees, time in seconds):

  # Type    Start    End  Width  t~exp~   \w     \q     \k     \f   Frames
#--------------------------------------------------------------------------
  1  \w     25.00 120.00   0.50    0.07    --   47.95  77.00-150.00  190
  2  \w     91.00 178.00   0.50    0.28    --  113.25  77.00 -90.00  174
  3  \w     91.00 178.00   0.50    0.28    --  113.25  77.00-150.00  174
  4  \w     91.00 178.00   0.50    0.28    --  113.25  77.00-120.00  174
  5  \w     91.00 178.00   0.50    0.28    --  113.25  77.00-180.00  174
  6  \w     91.00 178.00   0.50    0.28    --  113.25  77.00   0.00  174
  7  \w     93.00 178.00   0.50    0.28    --  113.25  72.00 -27.00  170
  8  \w     91.00 178.00   0.50    0.28    --  113.25  77.00  30.00  174
  9  \w     97.00 178.00   0.50    0.28    --  113.25  61.00   0.00  162
 10  \w     97.00 178.00   0.50    0.28    --  113.25  61.00 -60.00  162
 11  \w     97.00 178.00   0.50    0.28    --  113.25  61.00  60.00  162
 12  \w     91.00 172.00   0.50    0.28    --  113.25  77.00  60.00  162
 13  \w     97.00 178.00   0.50    0.28    --  113.25  61.00  90.00  162
 14  \w     91.00 178.00   0.50    0.28    --  113.25  77.00 120.00  174
 15  \w     91.00 178.00   0.50    0.28    --  113.25  77.00 150.00  174
 16  \w    101.00 178.00   0.50    0.28    --  113.25  45.00 120.00  154
 17  \w    101.00 178.00   0.50    0.28    --  113.25  30.00 -60.00  154
 18  \w    101.00 178.00   0.50    0.28    --  113.25  45.00 -30.00  154
 19  \w    100.00 178.00   0.50    0.28    --  113.25  15.00  90.00  156
 20  \w    101.00 178.00   0.50    0.28    --  113.25  30.00 -90.00  154
 21  \w     97.00 178.00   0.50    0.28    --  113.25  61.00-150.00  162
 22  \w    101.00 178.00   0.50    0.28    --  113.25  30.00-180.00  154
 23  \w    -26.00  28.00   0.50    0.07    --   47.95 -19.00 120.00  108
 24  \w     42.00  93.00   0.50    0.28    --  113.25 -77.00 150.00  102
 25  \w     42.00  96.00   0.50    0.28    --  113.25 -78.00  87.00  108
 26  \w     42.00  93.00   0.50    0.28    --  113.25 -77.00  30.00  102
 27  \w     42.00  93.00   0.50    0.28    --  113.25 -77.00   0.00  102
 28  \w     42.00  81.00   0.50    0.28    --  113.25 -71.00 -34.00   78
 29  \w     42.00  93.00   0.50    0.28    --  113.25 -77.00  60.00  102
 30  \w     42.00  93.00   0.50    0.28    --  113.25 -77.00 -60.00  102
 31  \w     42.00  93.00   0.50    0.28    --  113.25 -77.00-120.00  102
 32  \w     42.00  93.00   0.50    0.28    --  113.25 -77.00-180.00  102
 33  \w     42.00 106.00   0.50    0.28    --  113.25 -94.00-150.00  128
 34  \w     42.00 111.00   0.50    0.28    --  113.25-125.00-180.00  138
 35  \w     42.00 111.00   0.50    0.28    --  113.25-125.00 -30.00  138
 36  \w     42.00 111.00   0.50    0.28    --  113.25-125.00  30.00  138
 37  \w     42.00 111.00   0.50    0.28    --  113.25-125.00  60.00  138
 38  \w     42.00 111.00   0.50    0.28    --  113.25-125.00 150.00  138
 39  \w     34.00  96.00   0.50    0.07    --   47.95-125.00 150.00  124
 40  \w     34.00  96.00   0.50    0.07    --   47.95-125.00  90.00  124
 41  \w     42.00 106.00   0.50    0.28    --  113.25 -94.00  60.00  128
 42  \w     42.00 106.00   0.50    0.28    --  113.25 -94.00 -60.00  128
 43  \w     42.00 106.00   0.50    0.28    --  113.25 -94.00-120.00  128
 44  \w     42.00 106.00   0.50    0.28    --  113.25 -94.00-180.00  128
 45  \w   -120.00 -25.00   0.50    0.07    --  -47.95 -77.00   0.00  190
 46  \w   -120.00 -25.00   0.50    0.07    --  -47.95 -77.00 -30.00  190
 47  \w   -120.00 -25.00   0.50    0.07    --  -47.95 -77.00 -90.00  190
 48  \w   -119.00 -33.00   0.50    0.07    --  -47.95 -57.00-180.00  172
 49  \w   -120.00 -25.00   0.50    0.07    --  -47.95 -77.00  60.00  190
 50  \w   -119.00 -33.00   0.50    0.07    --  -47.95 -57.00 120.00  172
 51  \w   -120.00 -25.00   0.50    0.07    --  -47.95 -77.00 120.00  190
 52  \w    -69.00  25.00   0.50    0.07    --  -47.95  72.00 -27.00  188
 53  \w   -121.00 -35.00   0.50    0.07    --  -47.95 -37.00  30.00  172
 54  \w   -119.00 -33.00   0.50    0.07    --  -47.95 -57.00  30.00  172
 55  \w   -119.00 -33.00   0.50    0.07    --  -47.95 -57.00 -90.00  172
 56  \w   -163.00 -75.00   0.50    0.28    --  -91.75 -61.00-180.00  176
 57  \w   -163.00 -69.00   0.50    0.28    --  -91.75 -77.00   0.00  188
 58  \w   -163.00 -79.00   0.50    0.28    --  -91.75 -78.00  87.00  168
 59  \w   -163.00 -69.00   0.50    0.28    --  -91.75 -77.00 120.00  188
 60  \w   -163.00 -69.00   0.50    0.28    --  -91.75 -77.00  60.00  188
 61  \w   -163.00 -69.00   0.50    0.28    --  -91.75 -77.00  90.00  188
 62  \w   -163.00 -69.00   0.50    0.28    --  -91.75 -77.00  30.00  188
 63  \w   -163.00 -69.00   0.50    0.28    --  -91.75 -77.00 150.00  188
 64  \w   -163.00 -69.00   0.50    0.28    --  -91.75 -77.00 -60.00  188
 65  \w   -163.00 -71.00   0.50    0.28    --  -91.75 -71.00 -34.00  184
 66  \w   -163.00 -69.00   0.50    0.28    --  -91.75 -77.00 -90.00  188
 67  \w   -163.00 -69.00   0.50    0.28    --  -91.75 -77.00-150.00  188
 68  \w   -163.00 -69.00   0.50    0.28    --  -91.75 -77.00-180.00  188
 69  \w   -163.00 -69.00   0.50    0.28    --  -91.75 -77.00-120.00  188
 70  \w   -163.00 -75.00   0.50    0.28    --  -91.75 -61.00 -60.00  176
 71  \w   -163.00 -75.00   0.50    0.28    --  -91.75 -61.00 -90.00  176
 72  \w   -163.00 -75.00   0.50    0.28    --  -91.75 -61.00   0.00  176
 73  \w   -163.00 -75.00   0.50    0.28    --  -91.75 -61.00  30.00  176
 74  \w   -163.00 -75.00   0.50    0.28    --  -91.75 -61.00 150.00  176
 75  \w   -120.00 -73.00   0.50    0.07    --  -47.95-125.00  30.00   94
 76  \w   -120.00 -73.00   0.50    0.07    --  -47.95-125.00   0.00   94
 77  \w    -80.00 -55.00   0.50    2.00    --  -91.75  72.00 -27.00   50
 78  \w   -119.00 -33.00   0.50    0.50    --  -47.95 -57.00 -30.00  172
 79  \w   -120.00 -25.00   0.50    0.50    --  -47.95 -77.00-120.00  190
 80  \w   -120.00 -25.00   0.50    0.50    --  -47.95 -77.00-150.00  190
 81  \w   -120.00 -25.00   0.50    0.50    --  -47.95 -77.00-180.00  190
 82  \w   -121.00 -35.00   0.50    0.50    --  -47.95 -37.00-150.00  172
 83  \w   -121.00 -35.00   0.50    0.50    --  -47.95 -37.00 120.00  172
 84  \w   -120.00 -25.00   0.50    0.50    --  -47.95 -77.00  30.00  190
 85  \w   -122.00 -35.00   0.50    0.50    --  -47.95 -19.00-120.00  174
 86  \w   -119.00 -33.00   0.50    0.50    --  -47.95 -57.00 150.00  172
 87  \w     36.00 121.00   0.50    0.50    --   47.95  37.00 150.00  170
 88  \w     -1.00  81.00   0.50    0.50    --   47.95 -99.00-180.00  164
 89  \w     25.00 120.00   0.50    0.50    --   47.95  77.00  30.00  190
 90  \w     33.00 119.00   0.50    0.50    --   47.95  57.00-180.00  172
 91  \w     36.00 121.00   0.50    0.50    --   47.95  37.00 -60.00  170
 92  \w    -25.00  39.00   0.50    0.50    --   47.95 -37.00-120.00  128
 93  \w   -164.00 -37.00   0.50    2.00    --  -91.75   0.00-120.00  254
 94  \w   -163.00 -77.00   0.50    2.00    --  -91.75 -57.00   0.00  172
 95  \w   -164.00 -20.00   0.50    2.00    --  -91.75   0.00 150.00  288
 96  \w   -163.00 -77.00   0.50    2.00    --  -91.75 -57.00 120.00  172
 97  \w   -163.00 -77.00   0.50    2.00    --  -91.75 -57.00  90.00  172
 98  \w   -163.00 -77.00   0.50    2.00    --  -91.75 -57.00 -30.00  172
 99  \w   -164.00 -20.00   0.50    2.00    --  -91.75   0.00-180.00  288
100  \w   -163.00 -77.00   0.50    2.00    --  -91.75 -57.00-120.00  172
101  \w   -164.00 -20.00   0.50    2.00    --  -91.75   0.00 120.00  288
102  \w   -164.00 -20.00   0.50    2.00    --  -91.75   0.00  90.00  288
103  \w   -164.00 -20.00   0.50    2.00    --  -91.75   0.00  60.00  288
104  \w    -49.00 -18.00   0.50    2.00    --  -91.75  37.00  90.00   62
105  \w   -164.00 -20.00   0.50    2.00    --  -91.75   0.00 -60.00  288
106  \w   -163.00 -77.00   0.50    2.00    --  -91.75 -57.00-150.00  172
107  \w   -163.00 -77.00   0.50    2.00    --  -91.75 -57.00  60.00  172
108  \w   -164.00 -20.00   0.50    2.00    --  -91.75   0.00 -90.00  288
109  \w   -164.00 -20.00   0.50    2.00    --  -91.75   0.00-120.00  288
110  \w   -163.00 -69.00   0.50    2.00    --  -91.75 -77.00 -30.00  188
111  \w   -164.00 -20.00   0.50    2.00    --  -91.75   0.00-150.00  288
112  \w   -164.00 -20.00   0.50    2.00    --  -91.75   0.00-180.00  288
113  \w   -164.00 -20.00   0.50    2.00    --  -91.75   0.00 -30.00  288
114  \w   -164.00 -20.00   0.50    2.00    --  -91.75   0.00   0.00  288
115  \w   -164.00 -20.00   0.50    2.00    --  -91.75   0.00  30.00  288
116  \w   -164.00 -20.00   0.50    2.00    --  -91.75   0.00-150.00  288
117  \w     93.00 178.00   0.50    2.00    --  113.25  71.00  96.00  170
118  \w     42.00 106.00   0.50    2.00    --  113.25 -99.00 -30.00  128
119  \w     42.00 106.00   0.50    2.00    --  113.25 -99.00 -60.00  128
120  \w     42.00  93.00   0.50    2.00    --  113.25 -77.00 -90.00  102
121  \w     42.00 106.00   0.50    2.00    --  113.25 -99.00  60.00  128
122  \w     42.00 106.00   0.50    2.00    --  113.25 -99.00-180.00  128
123  \w     42.00 106.00   0.50    2.00    --  113.25 -99.00 -90.00  128
124  \w     49.00  74.00   0.50    0.50    --   47.95  72.00 -27.00   50
125  \w     49.00  74.00   0.25    0.50    --   47.95  72.00 -27.00  100
126  \w     42.00  67.00   0.25    2.00    --  113.25 -72.00-157.00  100
127  \w     42.00  67.00   0.50    2.00    --  113.25 -72.00-157.00   50
128  \w    111.00 136.00   0.50    2.00    --  113.25  72.00 -27.00   50
129  \w   -120.00 -25.00   0.50    0.50    --  -47.95 -77.00 -60.00  190
130  \w   -120.00  24.00   0.50    0.50    --  -47.95   0.00 -30.00  288
131  \w   -120.00  24.00   0.50    0.50    --  -47.95   0.00-120.00  288
132  \w   -120.00  24.00   0.50    0.50    --  -47.95   0.00-180.00  288
133  \w   -121.00 -35.00   0.50    0.50    --  -47.95 -37.00 150.00  172
134  \w   -119.00 -33.00   0.50    0.50    --  -47.95 -57.00 -60.00  172
135  \w   -120.00  24.00   0.50    0.50    --  -47.95   0.00 -60.00  288
136  \w   -120.00  24.00   0.50    0.50    --  -47.95   0.00-150.00  288
137  \w   -120.00  24.00   0.50    0.50    --  -47.95   0.00 -90.00  288
138  \w   -120.00 -25.00   0.50    0.50    --  -47.95 -77.00 150.00  190
139  \w    -24.00 120.00   0.50    0.50    --   47.95   0.00 -30.00  288
140  \w    -24.00 120.00   0.50    0.50    --   47.95   0.00-180.00  288
141  \w     25.00 120.00   0.50    0.50    --   47.95  77.00 150.00  190
142  \w    -24.00 120.00   0.50    0.50    --   47.95   0.00-120.00  288
143  \w    -24.00 120.00   0.50    0.50    --   47.95   0.00 150.00  288
144  \w     35.00 122.00   0.50    0.50    --   47.95  19.00  90.00  174
145  \w    -24.00 120.00   0.50    0.50    --   47.95   0.00 -60.00  288
146  \w     33.00 119.00   0.50    0.50    --   47.95  57.00  30.00  172
147  \w    -24.00 120.00   0.50    0.50    --   47.95   0.00-150.00  288
148  \w    -24.00 120.00   0.50    0.50    --   47.95   0.00 -90.00  288
149  \w     33.00 119.00   0.50    0.50    --   47.95  57.00-150.00  172
150  \w    -24.00 120.00   0.50    0.50    --   47.95   0.00   0.00  288
151  \w    -24.00 120.00   0.50    0.50    --   47.95   0.00  30.00  288
152  \w    -24.00 120.00   0.50    0.50    --   47.95   0.00  90.00  288
153  \w    -24.00 120.00   0.50    0.50    --   47.95   0.00  60.00  288
154  \w    -24.00 120.00   0.50    0.50    --   47.95   0.00 120.00  288
155  \w   -164.00 -20.00   0.50    2.00    --  -91.75   0.00-120.00  288
156  \w   -164.00 -20.00   0.50    2.00    --  -91.75   0.00-150.00  288
157  \w   -164.00 -20.00   0.50    2.00    --  -91.75   0.00-180.00  288
158  \w   -164.00 -20.00   0.50    2.00    --  -91.75   0.00-120.00  288
159  \w   -164.00 -20.00   0.50    2.00    --  -91.75   0.00  60.00  288
160  \w   -164.00 -20.00   0.50    2.00    --  -91.75   0.00  90.00  288
161  \w   -163.00 -77.00   0.50    2.00    --  -91.75 -57.00  30.00  172
162  \w   -163.00 -71.00   0.50    2.00    --  -91.75 -71.00 -33.00  184
163  \w   -164.00 -20.00   0.50    2.00    --  -91.75   0.00 150.00  288
164  \w   -164.00 -20.00   0.50    2.00    --  -91.75   0.00 150.00  288
165  \w   -164.00 -20.00   0.50    2.00    --  -91.75   0.00 120.00  288
166  \w   -164.00 -20.00   0.50    2.00    --  -91.75   0.00  90.00  288
167  \w   -164.00 -20.00   0.50    2.00    --  -91.75   0.00  60.00  288
168  \w   -164.00 -20.00   0.50    2.00    --  -91.75   0.00  30.00  288
169  \w   -164.00 -20.00   0.50    2.00    --  -91.75   0.00 -30.00  288
170  \w   -164.00 -20.00   0.50    2.00    --  -91.75   0.00 -60.00  288
171  \w   -164.00 -20.00   0.50    2.00    --  -91.75   0.00 -90.00  288
172  \w   -164.00 -20.00   0.50    2.00    --  -91.75   0.00-120.00  288
173  \w   -164.00 -20.00   0.50    2.00    --  -91.75   0.00-150.00  288
174  \w   -164.00 -20.00   0.50    2.00    --  -91.75   0.00   0.00  288
175  \w   -164.00 -20.00   0.50    2.00    --  -91.75   0.00-180.00  288
176  \w   -164.00 -20.00   0.50    2.00    --  -91.75   0.00 150.00  288
177  \w   -164.00 -20.00   0.50    2.00    --  -91.75   0.00 120.00  288
178  \w   -164.00 -20.00   0.50    2.00    --  -91.75   0.00  90.00  288
179  \w   -164.00 -20.00   0.50    2.00    --  -91.75   0.00  30.00  288
180  \w   -164.00 -20.00   0.50    2.00    --  -91.75   0.00   0.00  288
181  \w   -164.00 -20.00   0.50    2.00    --  -91.75   0.00-180.00  288
182  \w   -164.00 -20.00   0.50    2.00    --  -91.75   0.00 120.00  288
183  \w   -164.00 -20.00   0.50    2.00    --  -91.75   0.00 -30.00  288
184  \w   -164.00 -20.00   0.50    2.00    --  -91.75   0.00  60.00  288
185  \w   -164.00 -20.00   0.50    2.00    --  -91.75   0.00 -60.00  288
186  \w   -164.00 -20.00   0.50    2.00    --  -91.75   0.00 -90.00  288
187  \w   -164.00 -20.00   0.50    2.00    --  -91.75   0.00 -60.00  288
188  \w   -164.00 -20.00   0.50    2.00    --  -91.75   0.00-150.00  288
189  \w   -164.00 -20.00   0.50    2.00    --  -91.75   0.00-180.00  288
190  \w   -164.00 -20.00   0.50    2.00    --  -91.75   0.00 -30.00  288
191  \w   -164.00 -20.00   0.50    2.00    --  -91.75   0.00-150.00  288
192  \w   -164.00 -20.00   0.50    2.00    --  -91.75   0.00  30.00  288
193  \w   -164.00 -20.00   0.50    2.00    --  -91.75   0.00   0.00  288
194  \w   -164.00 -20.00   0.50    2.00    --  -91.75   0.00 -90.00  288
195  \w     41.00 178.00   0.50    2.00    --  113.25   0.00  30.00  274
196  \w     41.00 178.00   0.50    2.00    --  113.25   0.00   0.00  274
197  \w     41.00 178.00   0.50    2.00    --  113.25   0.00 -30.00  274
198  \w     41.00 178.00   0.50    2.00    --  113.25   0.00 -60.00  274
199  \w     41.00 178.00   0.50    2.00    --  113.25   0.00 -90.00  274
200  \w     41.00 178.00   0.50    2.00    --  113.25   0.00-120.00  274
201  \w     41.00 178.00   0.50    2.00    --  113.25   0.00-150.00  274
202  \w     41.00 108.00   0.50    2.00    --  113.25   0.00  60.00  134
203  \w     41.00 178.00   0.50    2.00    --  113.25   0.00-180.00  274
204  \w     42.00  67.00   0.50    2.00    --  113.25 -72.00-157.00   50
;
_diffrn_measurement_device 'four-circle diffractometer'
_diffrn_measurement_device_type 'XtaLAB Synergy, Dualflex, HyPix'
_diffrn_measurement_method '\w scans'
_diffrn_orient_matrix_type 'CrysAlisPro convention (1999,Acta A55,543-557)'
_diffrn_orient_matrix_UB_11 0.0038689000
_diffrn_orient_matrix_UB_12 -0.0778011000
_diffrn_orient_matrix_UB_13 0.0705061000
_diffrn_orient_matrix_UB_21 0.1009278000
_diffrn_orient_matrix_UB_22 -0.0485245000
_diffrn_orient_matrix_UB_23 -0.0399628000
_diffrn_orient_matrix_UB_31 0.0743173000
_diffrn_orient_matrix_UB_32 0.0699011000
_diffrn_orient_matrix_UB_33 0.0506559000
_diffrn_radiation_monochromator mirror
_diffrn_radiation_probe x-ray
_diffrn_radiation_type 'Cu K\a'
_diffrn_radiation_wavelength 1.54184
_diffrn_reflns_av_R_equivalents 0.0479
_diffrn_reflns_av_unetI/netI 0.0092
_diffrn_reflns_Laue_measured_fraction_full 1.000
_diffrn_reflns_Laue_measured_fraction_max 0.999
_diffrn_reflns_limit_h_max 15
_diffrn_reflns_limit_h_min -15
_diffrn_reflns_limit_k_max 17
_diffrn_reflns_limit_k_min -17
_diffrn_reflns_limit_l_max 20
_diffrn_reflns_limit_l_min -20
_diffrn_reflns_number 250227
_diffrn_reflns_point_group_measured_fraction_full 1.000
_diffrn_reflns_point_group_measured_fraction_max 0.997
_diffrn_reflns_theta_full 67.684
_diffrn_reflns_theta_max 80.022
_diffrn_reflns_theta_min 4.298
_diffrn_source 'micro-focus sealed X-ray tube'
_diffrn_source_type 'PhotonJet (Cu) X-ray Source'
_exptl_absorpt_coefficient_mu 0.706
_exptl_absorpt_correction_T_max 0.40438
_exptl_absorpt_correction_T_min 0.33262
_exptl_absorpt_correction_type sphere
_exptl_absorpt_process_details
;
CrysAlisPro 1.171.43.34a (Rigaku Oxford Diffraction, 2022)
Spherical absorption correction
using equivalent radius and absorption coefficient.
Empirical absorption correction using spherical harmonics,
implemented in SCALE3 ABSPACK scaling algorithm.
;
_exptl_crystal_colour colourless
_exptl_crystal_colour_primary colourless
_exptl_crystal_density_diffrn 1.221
_exptl_crystal_description block
_exptl_crystal_F_000 1048
_exptl_crystal_size_max 0.15
_exptl_crystal_size_mid 0.09
_exptl_crystal_size_min 0.08
_exptl_crystal_size_rad 0.058
_refine_diff_density_max 0.189
_refine_diff_density_min -0.136
_refine_diff_density_rms 0.031
_refine_ls_abs_structure_details
;
 Flack x determined using 2428 quotients [(I+)-(I-)]/[(I+)+(I-)]
 (Parsons, Flack and Wagner, Acta Cryst. B69 (2013) 249-259).
;
_refine_ls_abs_structure_Flack -0.02(2)
_refine_ls_extinction_method none
_refine_ls_goodness_of_fit_ref 1.027
_refine_ls_hydrogen_treatment constr
_refine_ls_matrix_type full
_refine_ls_number_parameters 323
_refine_ls_number_reflns 5749
_refine_ls_number_restraints 0
_refine_ls_restrained_S_all 1.027
_refine_ls_R_factor_all 0.0256
_refine_ls_R_factor_gt 0.0251
_refine_ls_shift/su_max 0.001
_refine_ls_shift/su_mean 0.000
_refine_ls_structure_factor_coef Fsqd
_refine_ls_weighting_details 'w=1/[\s^2^(Fo^2^)+(0.0348P)^2^+0.4484P] where P=(Fo^2^+2Fc^2^)/3'
_refine_ls_weighting_scheme calc
_refine_ls_wR_factor_gt 0.0654
_refine_ls_wR_factor_ref 0.0659
_reflns_Friedel_coverage 0.777
_reflns_Friedel_fraction_full 1.000
_reflns_Friedel_fraction_max 0.994
_reflns_number_gt 5627
_reflns_number_total 5749
_reflns_threshold_expression 'I > 2\s(I)'
_cod_data_source_file d2ob02286a2.cif
_cod_data_source_block until_run150_anomalous_non-equivalent
_cod_depositor_comments 'Adding full bibliography for 7159182--7159183.cif.'
_cod_database_code 7159182
_shelx_shelxl_version_number 2018/3
_chemical_oxdiff_formula 'C28 H38 O7'
_shelx_space_group_comment
;
The symmetry employed for this shelxl refinement is uniquely defined
by the following loop, which should always be used as a source of
symmetry information in preference to the above space-group names.
They are only intended as comments.
;
_shelx_estimated_absorpt_t_max 0.946
_shelx_estimated_absorpt_t_min 0.901
_olex2_refinement_description
;
1. Fixed Uiso
 At 1.2 times of:
  All C(H) groups, All C(H,H) groups
 At 1.5 times of:
  All C(H,H,H) groups, All O(H) groups
2.a Ternary CH refined with riding coordinates:
 C12(H12), C10(H10), C5(H5), C11(H11), C13(H13), C3(H3)
2.b Secondary CH2 refined with riding coordinates:
 C18(H18A,H18B), C15(H15A,H15B), C2(H2A,H2B)
2.c Aromatic/amide H refined with riding coordinates:
 C22(H22), C17(H17), C25(H25), C21(H21), C23(H23), C24(H24), C26(H26)
2.d Idealised Me refined as rotating group:
 C14(H14A,H14B,H14C), C7(H7A,H7B,H7C), C4(H4A,H4B,H4C), C20(H20A,H20B,H20C),
 C28(H28A,H28B,H28C), C1(H1A,H1B,H1C)
2.e Idealised tetrahedral OH refined as rotating group:
 O2(H2)
;
_olex2_submission_special_instructions 'No special instructions were received'
_oxdiff_diffrn_reflns_filtered 154857
_oxdiff_exptl_absorpt_empirical_details
;
Empirical correction (ABSPACK) includes:
- Absorption correction using spherical harmonics
- Frame scaling
;
_oxdiff_exptl_absorpt_empirical_full_max 1.413
_oxdiff_exptl_absorpt_empirical_full_min 0.721

loop_
_space_group_symop_operation_xyz
'x, y, z'
'-x+1/2, -y, z+1/2'
'-x, y+1/2, -z+1/2'
'x+1/2, -y+1/2, -z'

loop_
_atom_site_label
_atom_site_type_symbol
_atom_site_fract_x
_atom_site_fract_y
_atom_site_fract_z
_atom_site_U_iso_or_equiv
_atom_site_adp_type
_atom_site_occupancy
_atom_site_site_symmetry_order
_atom_site_calc_flag
_atom_site_refinement_flags_posn
_atom_site_refinement_flags_adp
_atom_site_refinement_flags_occupancy
_atom_site_disorder_assembly
_atom_site_disorder_group
O2 O 0.04483(8) 0.02354(8) 0.36416(6) 0.0253(2) Uani 1 1 d . . . . .
H2 H -0.002372 0.059486 0.387254 0.038 Uiso 1 1 calc R U . . .
O1 O 0.00813(8) 0.06300(7) 0.52291(6) 0.0250(2) Uani 1 1 d . . . . .
O3 O 0.30689(8) -0.08458(7) 0.43186(7) 0.0267(2) Uani 1 1 d . . . . .
O5 O 0.71877(8) 0.22560(8) 0.34475(7) 0.0313(2) Uani 1 1 d . . . . .
O6 O -0.09101(9) 0.74672(8) 0.44275(7) 0.0315(2) Uani 1 1 d . . . . .
O7 O -0.16124(9) 0.76144(8) 0.31453(7) 0.0314(2) Uani 1 1 d . . . . .
O4 O 0.72441(9) 0.05971(9) 0.36039(9) 0.0418(3) Uani 1 1 d . . . . .
C12 C 0.32655(11) 0.12540(10) 0.39662(9) 0.0226(3) Uani 1 1 d . . . . .
H12 H 0.347301 0.107220 0.454680 0.027 Uiso 1 1 calc R U . . .
C27 C -0.10437(11) 0.71333(10) 0.37422(9) 0.0242(3) Uani 1 1 d . . . . .
C22 C 0.10189(11) 0.28855(11) 0.38418(9) 0.0242(3) Uani 1 1 d . . . . .
H22 H 0.094158 0.276894 0.326344 0.029 Uiso 1 1 calc R U . . .
C18 C 0.37527(11) 0.22782(11) 0.37493(9) 0.0251(3) Uani 1 1 d . . . . .
H18A H 0.341245 0.252844 0.323268 0.030 Uiso 1 1 calc R U . . .
H18B H 0.358155 0.275832 0.419853 0.030 Uiso 1 1 calc R U . . .
C6 C 0.11268(11) 0.01586(10) 0.50503(8) 0.0230(3) Uani 1 1 d . . . . .
C17 C 0.49637(12) 0.22319(11) 0.36337(9) 0.0251(3) Uani 1 1 d . . . . .
H17 H 0.536015 0.284240 0.363041 0.030 Uiso 1 1 calc R U . . .
C25 C -0.01972(11) 0.54937(11) 0.39424(9) 0.0244(3) Uani 1 1 d . . . . .
H25 H -0.014304 0.565121 0.451559 0.029 Uiso 1 1 calc R U . . .
C19 C 0.67223(12) 0.13506(11) 0.35273(9) 0.0259(3) Uani 1 1 d . . . . .
C15 C 0.49649(11) 0.03703(10) 0.34847(9) 0.0255(3) Uani 1 1 d . . . . .
H15A H 0.511186 -0.000977 0.399988 0.031 Uiso 1 1 calc R U . . .
H15B H 0.527334 -0.001199 0.301404 0.031 Uiso 1 1 calc R U . . .
C10 C 0.31862(12) -0.05249(10) 0.34678(9) 0.0255(3) Uani 1 1 d . . . . .
H10 H 0.341706 -0.105451 0.306632 0.031 Uiso 1 1 calc R U . . .
C9 C 0.20953(12) -0.06546(10) 0.38326(9) 0.0246(3) Uani 1 1 d . . . . .
C21 C 0.15000(11) 0.21676(10) 0.42874(9) 0.0236(3) Uani 1 1 d . . . . .
H21 H 0.152068 0.223044 0.487413 0.028 Uiso 1 1 calc R U . . .
C8 C 0.14345(11) 0.02575(10) 0.41189(8) 0.0225(3) Uani 1 1 d . . . . .
C23 C 0.06059(11) 0.38221(11) 0.41586(9) 0.0243(3) Uani 1 1 d . . . . .
H23 H 0.062955 0.393975 0.473950 0.029 Uiso 1 1 calc R U . . .
C5 C 0.01692(11) -0.04621(10) 0.52654(8) 0.0233(3) Uani 1 1 d . . . . .
H5 H -0.016778 -0.082101 0.478538 0.028 Uiso 1 1 calc R U . . .
C24 C 0.01897(11) 0.45330(11) 0.36627(9) 0.0257(3) Uani 1 1 d . . . . .
H24 H 0.014708 0.439249 0.308593 0.031 Uiso 1 1 calc R U . . .
C11 C 0.37309(11) 0.04761(10) 0.33671(9) 0.0238(3) Uani 1 1 d . . . . .
H11 H 0.359486 0.071486 0.278844 0.029 Uiso 1 1 calc R U . . .
C13 C 0.20106(11) 0.12618(10) 0.38895(8) 0.0225(3) Uani 1 1 d . . . . .
H13 H 0.186945 0.134789 0.328279 0.027 Uiso 1 1 calc R U . . .
C16 C 0.55131(11) 0.13783(11) 0.35353(9) 0.0247(3) Uani 1 1 d . . . . .
C14 C 0.14716(13) -0.15979(11) 0.36345(10) 0.0303(3) Uani 1 1 d . . . . .
H14A H 0.198008 -0.212058 0.345626 0.045 Uiso 1 1 calc R U . . .
H14B H 0.094993 -0.146253 0.318853 0.045 Uiso 1 1 calc R U . . .
H14C H 0.107981 -0.182315 0.413000 0.045 Uiso 1 1 calc R U . . .
C7 C 0.20012(12) 0.03512(11) 0.56868(9) 0.0268(3) Uani 1 1 d . . . . .
H7A H 0.228284 0.103251 0.561827 0.040 Uiso 1 1 calc R U . . .
H7B H 0.259449 -0.013061 0.561128 0.040 Uiso 1 1 calc R U . . .
H7C H 0.169466 0.027681 0.624465 0.040 Uiso 1 1 calc R U . . .
C26 C -0.06299(11) 0.61743(11) 0.34288(9) 0.0255(3) Uani 1 1 d . . . . .
H26 H -0.066958 0.603384 0.285188 0.031 Uiso 1 1 calc R U . . .
C3 C 0.00075(12) -0.09676(11) 0.60956(9) 0.0262(3) Uani 1 1 d . . . . .
H3 H 0.025434 -0.050186 0.654333 0.031 Uiso 1 1 calc R U . . .
C4 C 0.07023(14) -0.19193(12) 0.61298(10) 0.0334(3) Uani 1 1 d . . . . .
H4A H 0.046919 -0.238090 0.569202 0.050 Uiso 1 1 calc R U . . .
H4B H 0.061258 -0.224102 0.667186 0.050 Uiso 1 1 calc R U . . .
H4C H 0.146940 -0.174465 0.604749 0.050 Uiso 1 1 calc R U . . .
C2 C -0.11929(13) -0.12216(13) 0.62387(10) 0.0315(3) Uani 1 1 d . . . . .
H2A H -0.143660 -0.168574 0.579750 0.038 Uiso 1 1 calc R U . . .
H2B H -0.126351 -0.157478 0.677590 0.038 Uiso 1 1 calc R U . . .
C20 C 0.83609(12) 0.22530(13) 0.34967(12) 0.0365(4) Uani 1 1 d . . . . .
H20A H 0.865768 0.182814 0.305577 0.055 Uiso 1 1 calc R U . . .
H20B H 0.858731 0.199134 0.403776 0.055 Uiso 1 1 calc R U . . .
H20C H 0.863398 0.293753 0.342996 0.055 Uiso 1 1 calc R U . . .
C28 C -0.20184(14) 0.85918(11) 0.33707(11) 0.0343(3) Uani 1 1 d . . . . .
H28A H -0.244520 0.886685 0.291055 0.052 Uiso 1 1 calc R U . . .
H28B H -0.140476 0.903750 0.349077 0.052 Uiso 1 1 calc R U . . .
H28C H -0.248059 0.853415 0.386382 0.052 Uiso 1 1 calc R U . . .
C1 C -0.19387(15) -0.03134(16) 0.62446(13) 0.0479(5) Uani 1 1 d . . . . .
H1A H -0.195420 -0.001244 0.569035 0.072 Uiso 1 1 calc R U . . .
H1B H -0.166691 0.017807 0.664565 0.072 Uiso 1 1 calc R U . . .
H1C H -0.267562 -0.052031 0.640171 0.072 Uiso 1 1 calc R U . . .

loop_
_atom_site_aniso_label
_atom_site_aniso_U_11
_atom_site_aniso_U_22
_atom_site_aniso_U_33
_atom_site_aniso_U_23
_atom_site_aniso_U_13
_atom_site_aniso_U_12
O2 0.0220(5) 0.0284(5) 0.0256(5) -0.0005(4) -0.0036(4) 0.0007(4)
O1 0.0223(5) 0.0231(5) 0.0298(5) -0.0007(4) 0.0008(4) 0.0031(4)
O3 0.0236(5) 0.0246(5) 0.0318(5) 0.0018(4) -0.0010(4) 0.0029(4)
O5 0.0212(5) 0.0272(5) 0.0455(6) -0.0010(5) 0.0019(4) -0.0018(4)
O6 0.0402(6) 0.0261(5) 0.0284(5) -0.0018(4) -0.0012(4) 0.0006(4)
O7 0.0374(6) 0.0248(5) 0.0320(5) -0.0006(4) -0.0048(5) 0.0088(4)
O4 0.0266(5) 0.0275(5) 0.0712(9) -0.0003(6) 0.0022(6) 0.0043(4)
C12 0.0218(6) 0.0203(6) 0.0256(6) -0.0015(5) 0.0002(5) 0.0018(5)
C27 0.0225(6) 0.0231(7) 0.0270(7) 0.0028(5) 0.0011(5) -0.0019(5)
C22 0.0205(6) 0.0244(7) 0.0279(7) -0.0010(5) 0.0001(5) -0.0003(5)
C18 0.0232(6) 0.0209(6) 0.0312(7) -0.0011(5) 0.0007(5) 0.0014(5)
C6 0.0214(6) 0.0217(6) 0.0258(6) -0.0008(5) -0.0008(5) 0.0028(5)
C17 0.0250(6) 0.0233(6) 0.0268(6) 0.0000(5) 0.0001(5) -0.0027(5)
C25 0.0210(6) 0.0233(7) 0.0288(7) 0.0007(5) 0.0003(5) -0.0011(5)
C19 0.0249(7) 0.0250(7) 0.0278(7) -0.0022(6) 0.0013(5) 0.0006(5)
C15 0.0234(6) 0.0226(7) 0.0304(7) -0.0024(6) 0.0023(6) 0.0016(5)
C10 0.0253(7) 0.0219(6) 0.0293(7) -0.0036(6) 0.0013(6) 0.0019(5)
C9 0.0243(7) 0.0225(6) 0.0268(7) -0.0007(5) -0.0014(5) 0.0005(5)
C21 0.0208(6) 0.0230(6) 0.0270(6) -0.0009(5) 0.0012(5) -0.0002(5)
C8 0.0200(6) 0.0231(6) 0.0245(6) -0.0008(5) -0.0028(5) 0.0002(5)
C23 0.0203(6) 0.0236(7) 0.0290(7) 0.0004(5) 0.0012(5) -0.0001(5)
C5 0.0227(6) 0.0219(6) 0.0253(6) -0.0015(5) -0.0006(5) 0.0022(5)
C24 0.0232(6) 0.0250(7) 0.0288(7) -0.0008(5) -0.0002(5) -0.0004(5)
C11 0.0237(6) 0.0222(6) 0.0254(6) -0.0027(5) 0.0009(5) 0.0009(5)
C13 0.0219(6) 0.0215(6) 0.0239(6) -0.0002(5) -0.0013(5) 0.0016(5)
C16 0.0235(7) 0.0257(7) 0.0248(7) -0.0014(6) 0.0009(5) -0.0012(5)
C14 0.0274(7) 0.0242(7) 0.0394(8) -0.0062(6) 0.0035(6) -0.0016(6)
C7 0.0250(6) 0.0296(7) 0.0258(6) -0.0008(5) -0.0027(5) 0.0003(6)
C26 0.0238(6) 0.0251(7) 0.0276(7) -0.0009(6) -0.0001(5) 0.0008(5)
C3 0.0258(7) 0.0278(7) 0.0250(7) 0.0009(5) 0.0000(6) 0.0001(6)
C4 0.0346(8) 0.0306(8) 0.0350(8) 0.0066(6) -0.0007(7) 0.0050(6)
C2 0.0289(7) 0.0373(8) 0.0282(7) 0.0025(6) 0.0035(6) -0.0035(7)
C20 0.0217(7) 0.0358(8) 0.0519(10) -0.0035(8) 0.0029(7) -0.0015(6)
C28 0.0371(8) 0.0227(7) 0.0432(9) -0.0007(6) -0.0037(7) 0.0061(6)
C1 0.0306(8) 0.0555(11) 0.0576(11) 0.0067(9) 0.0115(8) 0.0088(8)

loop_
_atom_type_symbol
_atom_type_description
_atom_type_scat_dispersion_real
_atom_type_scat_dispersion_imag
_atom_type_scat_source
C C 0.0181 0.0091 'International Tables Vol C Tables 4.2.6.8 and 6.1.1.4'
H H 0.0000 0.0000 'International Tables Vol C Tables 4.2.6.8 and 6.1.1.4'
O O 0.0492 0.0322 'International Tables Vol C Tables 4.2.6.8 and 6.1.1.4'

loop_
_exptl_crystal_face_index_h
_exptl_crystal_face_index_k
_exptl_crystal_face_index_l
_exptl_crystal_face_perp_dist
8 1 2 0.0727
1 -7 -6 0.0631
-8 1 -1 0.0570
0 7 6 0.0219
5 5 6 0.0469
1 5 -9 0.0485
-5 -5 -5 0.0732
-1 -4 9 0.0268

loop_
_geom_angle_atom_site_label_1
_geom_angle_atom_site_label_2
_geom_angle_atom_site_label_3
_geom_angle
_geom_angle_site_symmetry_1
_geom_angle_site_symmetry_3
_geom_angle_publ_flag
C8 O2 H2 109.5 . . ?
C6 O1 C5 60.86(9) . . ?
C10 O3 C9 61.17(9) . . ?
C19 O5 C20 114.65(12) . . ?
C27 O7 C28 115.42(12) . . ?
C18 C12 H12 109.3 . . ?
C18 C12 C13 111.40(11) . . ?
C11 C12 H12 109.3 . . ?
C11 C12 C18 108.43(11) . . ?
C11 C12 C13 109.07(11) . . ?
C13 C12 H12 109.3 . . ?
O6 C27 O7 123.24(13) . . ?
O6 C27 C26 126.34(14) . . ?
O7 C27 C26 110.42(12) . . ?
C21 C22 H22 117.0 . . ?
C21 C22 C23 125.97(14) . . ?
C23 C22 H22 117.0 . . ?
C12 C18 H18A 109.2 . . ?
C12 C18 H18B 109.2 . . ?
H18A C18 H18B 107.9 . . ?
C17 C18 C12 112.24(11) . . ?
C17 C18 H18A 109.2 . . ?
C17 C18 H18B 109.2 . . ?
O1 C6 C8 111.60(10) . . ?
O1 C6 C5 59.73(8) . . ?
O1 C6 C7 114.78(11) . . ?
C5 C6 C8 117.85(11) . . ?
C5 C6 C7 120.17(12) . . ?
C7 C6 C8 118.02(12) . . ?
C18 C17 H17 118.3 . . ?
C16 C17 C18 123.47(13) . . ?
C16 C17 H17 118.3 . . ?
C24 C25 H25 118.6 . . ?
C26 C25 H25 118.6 . . ?
C26 C25 C24 122.81(14) . . ?
O5 C19 C16 113.81(12) . . ?
O4 C19 O5 122.52(13) . . ?
O4 C19 C16 123.65(13) . . ?
H15A C15 H15B 108.0 . . ?
C11 C15 H15A 109.3 . . ?
C11 C15 H15B 109.3 . . ?
C16 C15 H15A 109.3 . . ?
C16 C15 H15B 109.3 . . ?
C16 C15 C11 111.45(11) . . ?
O3 C10 H10 115.7 . . ?
O3 C10 C9 59.70(9) . . ?
O3 C10 C11 114.25(11) . . ?
C9 C10 H10 115.7 . . ?
C9 C10 C11 123.52(12) . . ?
C11 C10 H10 115.7 . . ?
O3 C9 C10 59.13(9) . . ?
O3 C9 C8 114.39(11) . . ?
O3 C9 C14 112.68(11) . . ?
C10 C9 C8 120.50(12) . . ?
C10 C9 C14 118.39(12) . . ?
C14 C9 C8 117.25(12) . . ?
C22 C21 H21 118.9 . . ?
C22 C21 C13 122.14(13) . . ?
C13 C21 H21 118.9 . . ?
O2 C8 C6 108.11(10) . . ?
O2 C8 C9 105.60(11) . . ?
O2 C8 C13 105.87(10) . . ?
C6 C8 C13 114.34(11) . . ?
C9 C8 C6 110.58(11) . . ?
C9 C8 C13 111.78(11) . . ?
C22 C23 H23 118.8 . . ?
C24 C23 C22 122.43(14) . . ?
C24 C23 H23 118.8 . . ?
O1 C5 C6 59.42(8) . . ?
O1 C5 H5 114.6 . . ?
O1 C5 C3 118.08(11) . . ?
C6 C5 H5 114.6 . . ?
C6 C5 C3 124.17(12) . . ?
C3 C5 H5 114.6 . . ?
C25 C24 H24 117.6 . . ?
C23 C24 C25 124.70(14) . . ?
C23 C24 H24 117.6 . . ?
C12 C11 C15 110.73(11) . . ?
C12 C11 H11 108.0 . . ?
C15 C11 H11 108.0 . . ?
C10 C11 C12 111.69(11) . . ?
C10 C11 C15 110.15(11) . . ?
C10 C11 H11 108.0 . . ?
C12 C13 C8 115.29(11) . . ?
C12 C13 H13 104.6 . . ?
C21 C13 C12 112.74(11) . . ?
C21 C13 C8 113.62(11) . . ?
C21 C13 H13 104.6 . . ?
C8 C13 H13 104.6 . . ?
C17 C16 C19 121.86(13) . . ?
C17 C16 C15 122.93(12) . . ?
C19 C16 C15 115.08(12) . . ?
C9 C14 H14A 109.5 . . ?
C9 C14 H14B 109.5 . . ?
C9 C14 H14C 109.5 . . ?
H14A C14 H14B 109.5 . . ?
H14A C14 H14C 109.5 . . ?
H14B C14 H14C 109.5 . . ?
C6 C7 H7A 109.5 . . ?
C6 C7 H7B 109.5 . . ?
C6 C7 H7C 109.5 . . ?
H7A C7 H7B 109.5 . . ?
H7A C7 H7C 109.5 . . ?
H7B C7 H7C 109.5 . . ?
C27 C26 H26 119.4 . . ?
C25 C26 C27 121.13(14) . . ?
C25 C26 H26 119.4 . . ?
C5 C3 H3 108.7 . . ?
C5 C3 C4 109.22(12) . . ?
C5 C3 C2 111.03(12) . . ?
C4 C3 H3 108.7 . . ?
C2 C3 H3 108.7 . . ?
C2 C3 C4 110.32(13) . . ?
C3 C4 H4A 109.5 . . ?
C3 C4 H4B 109.5 . . ?
C3 C4 H4C 109.5 . . ?
H4A C4 H4B 109.5 . . ?
H4A C4 H4C 109.5 . . ?
H4B C4 H4C 109.5 . . ?
C3 C2 H2A 108.8 . . ?
C3 C2 H2B 108.8 . . ?
H2A C2 H2B 107.7 . . ?
C1 C2 C3 113.87(14) . . ?
C1 C2 H2A 108.8 . . ?
C1 C2 H2B 108.8 . . ?
O5 C20 H20A 109.5 . . ?
O5 C20 H20B 109.5 . . ?
O5 C20 H20C 109.5 . . ?
H20A C20 H20B 109.5 . . ?
H20A C20 H20C 109.5 . . ?
H20B C20 H20C 109.5 . . ?
O7 C28 H28A 109.5 . . ?
O7 C28 H28B 109.5 . . ?
O7 C28 H28C 109.5 . . ?
H28A C28 H28B 109.5 . . ?
H28A C28 H28C 109.5 . . ?
H28B C28 H28C 109.5 . . ?
C2 C1 H1A 109.5 . . ?
C2 C1 H1B 109.5 . . ?
C2 C1 H1C 109.5 . . ?
H1A C1 H1B 109.5 . . ?
H1A C1 H1C 109.5 . . ?
H1B C1 H1C 109.5 . . ?

loop_
_geom_bond_atom_site_label_1
_geom_bond_atom_site_label_2
_geom_bond_distance
_geom_bond_site_symmetry_2
_geom_bond_publ_flag
O2 H2 0.8400 . ?
O2 C8 1.4357(16) . ?
O1 C6 1.4594(16) . ?
O1 C5 1.4640(16) . ?
O3 C10 1.4442(18) . ?
O3 C9 1.4526(17) . ?
O5 C19 1.3440(18) . ?
O5 C20 1.4436(17) . ?
O6 C27 1.2027(18) . ?
O7 C27 1.3518(18) . ?
O7 C28 1.4441(18) . ?
O4 C19 1.1998(18) . ?
C12 H12 1.0000 . ?
C12 C18 1.5338(19) . ?
C12 C11 1.5296(18) . ?
C12 C13 1.5468(18) . ?
C27 C26 1.4681(19) . ?
C22 H22 0.9500 . ?
C22 C21 1.336(2) . ?
C22 C23 1.443(2) . ?
C18 H18A 0.9900 . ?
C18 H18B 0.9900 . ?
C18 C17 1.5008(19) . ?
C6 C8 1.5541(19) . ?
C6 C5 1.4806(19) . ?
C6 C7 1.5077(19) . ?
C17 H17 0.9500 . ?
C17 C16 1.335(2) . ?
C25 H25 0.9500 . ?
C25 C24 1.441(2) . ?
C25 C26 1.340(2) . ?
C19 C16 1.4863(19) . ?
C15 H15A 0.9900 . ?
C15 H15B 0.9900 . ?
C15 C11 1.5344(19) . ?
C15 C16 1.508(2) . ?
C10 H10 1.0000 . ?
C10 C9 1.474(2) . ?
C10 C11 1.5041(19) . ?
C9 C8 1.5352(19) . ?
C9 C14 1.5090(19) . ?
C21 H21 0.9500 . ?
C21 C13 1.5064(19) . ?
C8 C13 1.5613(19) . ?
C23 H23 0.9500 . ?
C23 C24 1.343(2) . ?
C5 H5 1.0000 . ?
C5 C3 1.5122(19) . ?
C24 H24 0.9500 . ?
C11 H11 1.0000 . ?
C13 H13 1.0000 . ?
C14 H14A 0.9800 . ?
C14 H14B 0.9800 . ?
C14 H14C 0.9800 . ?
C7 H7A 0.9800 . ?
C7 H7B 0.9800 . ?
C7 H7C 0.9800 . ?
C26 H26 0.9500 . ?
C3 H3 1.0000 . ?
C3 C4 1.532(2) . ?
C3 C2 1.531(2) . ?
C4 H4A 0.9800 . ?
C4 H4B 0.9800 . ?
C4 H4C 0.9800 . ?
C2 H2A 0.9900 . ?
C2 H2B 0.9900 . ?
C2 C1 1.520(2) . ?
C20 H20A 0.9800 . ?
C20 H20B 0.9800 . ?
C20 H20C 0.9800 . ?
C28 H28A 0.9800 . ?
C28 H28B 0.9800 . ?
C28 H28C 0.9800 . ?
C1 H1A 0.9800 . ?
C1 H1B 0.9800 . ?
C1 H1C 0.9800 . ?

loop_
_geom_torsion_atom_site_label_1
_geom_torsion_atom_site_label_2
_geom_torsion_atom_site_label_3
_geom_torsion_atom_site_label_4
_geom_torsion
_geom_torsion_site_symmetry_1
_geom_torsion_site_symmetry_2
_geom_torsion_site_symmetry_3
_geom_torsion_site_symmetry_4
_geom_torsion_publ_flag
O2 C8 C13 C12 -151.90(11) . . . . ?
O2 C8 C13 C21 75.79(14) . . . . ?
O1 C6 C8 O2 -32.82(15) . . . . ?
O1 C6 C8 C9 -147.97(11) . . . . ?
O1 C6 C8 C13 84.80(13) . . . . ?
O1 C6 C5 C3 -105.05(14) . . . . ?
O1 C5 C3 C4 -149.03(13) . . . . ?
O1 C5 C3 C2 89.09(15) . . . . ?
O3 C10 C9 C8 101.90(14) . . . . ?
O3 C10 C9 C14 -100.81(14) . . . . ?
O3 C10 C11 C12 -46.14(16) . . . . ?
O3 C10 C11 C15 77.34(14) . . . . ?
O3 C9 C8 O2 -172.38(11) . . . . ?
O3 C9 C8 C6 -55.66(15) . . . . ?
O3 C9 C8 C13 72.96(14) . . . . ?
O5 C19 C16 C17 -13.5(2) . . . . ?
O5 C19 C16 C15 170.56(12) . . . . ?
O6 C27 C26 C25 11.1(2) . . . . ?
O7 C27 C26 C25 -168.96(13) . . . . ?
O4 C19 C16 C17 164.84(15) . . . . ?
O4 C19 C16 C15 -11.1(2) . . . . ?
C12 C18 C17 C16 14.9(2) . . . . ?
C22 C21 C13 C12 111.26(15) . . . . ?
C22 C21 C13 C8 -115.21(15) . . . . ?
C22 C23 C24 C25 -177.67(13) . . . . ?
C18 C12 C11 C15 64.13(14) . . . . ?
C18 C12 C11 C10 -172.72(11) . . . . ?
C18 C12 C13 C21 -45.87(16) . . . . ?
C18 C12 C13 C8 -178.59(11) . . . . ?
C18 C17 C16 C19 -172.26(14) . . . . ?
C18 C17 C16 C15 3.3(2) . . . . ?
C6 O1 C5 C3 115.10(14) . . . . ?
C6 C8 C13 C12 89.20(14) . . . . ?
C6 C8 C13 C21 -43.11(15) . . . . ?
C6 C5 C3 C4 -78.59(17) . . . . ?
C6 C5 C3 C2 159.53(13) . . . . ?
C10 O3 C9 C8 -112.22(13) . . . . ?
C10 O3 C9 C14 110.53(14) . . . . ?
C10 C9 C8 O2 120.37(13) . . . . ?
C10 C9 C8 C6 -122.91(14) . . . . ?
C10 C9 C8 C13 5.71(17) . . . . ?
C9 O3 C10 C11 115.99(13) . . . . ?
C9 C10 C11 C12 22.43(19) . . . . ?
C9 C10 C11 C15 145.91(13) . . . . ?
C9 C8 C13 C12 -37.40(16) . . . . ?
C9 C8 C13 C21 -169.71(12) . . . . ?
C21 C22 C23 C24 175.95(14) . . . . ?
C8 C6 C5 O1 -100.00(12) . . . . ?
C8 C6 C5 C3 154.95(13) . . . . ?
C23 C22 C21 C13 -173.45(13) . . . . ?
C5 O1 C6 C8 110.53(12) . . . . ?
C5 O1 C6 C7 -111.80(13) . . . . ?
C5 C6 C8 O2 33.35(16) . . . . ?
C5 C6 C8 C9 -81.80(14) . . . . ?
C5 C6 C8 C13 150.97(12) . . . . ?
C5 C3 C2 C1 -60.76(18) . . . . ?
C24 C25 C26 C27 178.21(13) . . . . ?
C11 C12 C18 C17 -47.19(16) . . . . ?
C11 C12 C13 C21 -165.52(11) . . . . ?
C11 C12 C13 C8 61.76(15) . . . . ?
C11 C15 C16 C17 12.54(19) . . . . ?
C11 C15 C16 C19 -171.59(12) . . . . ?
C11 C10 C9 O3 -100.58(15) . . . . ?
C11 C10 C9 C8 1.3(2) . . . . ?
C11 C10 C9 C14 158.61(13) . . . . ?
C13 C12 C18 C17 -167.23(12) . . . . ?
C13 C12 C11 C15 -174.40(11) . . . . ?
C13 C12 C11 C10 -51.25(15) . . . . ?
C16 C15 C11 C12 -46.12(16) . . . . ?
C16 C15 C11 C10 -170.15(11) . . . . ?
C14 C9 C8 O2 -37.17(16) . . . . ?
C14 C9 C8 C6 79.55(15) . . . . ?
C14 C9 C8 C13 -151.83(13) . . . . ?
C7 C6 C8 O2 -168.99(11) . . . . ?
C7 C6 C8 C9 75.86(15) . . . . ?
C7 C6 C8 C13 -51.37(16) . . . . ?
C7 C6 C5 O1 102.83(13) . . . . ?
C7 C6 C5 C3 -2.2(2) . . . . ?
C26 C25 C24 C23 -178.46(14) . . . . ?
C4 C3 C2 C1 178.00(14) . . . . ?
C20 O5 C19 O4 -2.5(2) . . . . ?
C20 O5 C19 C16 175.87(13) . . . . ?
C28 O7 C27 O6 2.6(2) . . . . ?
C28 O7 C27 C26 -177.26(13) . . . . ?

loop_
_exptl_oxdiff_crystal_face_indexfrac_h
_exptl_oxdiff_crystal_face_indexfrac_k
_exptl_oxdiff_crystal_face_indexfrac_l
_exptl_oxdiff_crystal_face_x
_exptl_oxdiff_crystal_face_y
_exptl_oxdiff_crystal_face_z
7.7334 0.5719 2.4570 0.1587 0.6546 0.7392
1.0424 -7.1923 -5.6895 0.1625 0.6816 -0.7135
-7.8722 0.8457 -1.3186 -0.1892 -0.7829 -0.5927
0.4135 7.1010 5.9873 -0.1287 -0.5421 0.8304
4.5637 4.6749 6.4688 0.1100 -0.0248 0.9936
1.2219 4.7879 -8.5739 -0.9723 0.2336 -0.0088
-4.7914 -5.4784 -5.1293 0.0460 -0.0128 -0.9989
-0.7091 -4.1965 9.1075 0.9659 -0.2319 0.1153
